data_2218043
loop_
_publ_author_name
'Karapetyan, Harutyun A.'

_publ_section_title
;
 <small>L</small>-2-Nitrimino-1,3-diazepane-4-carboxylic acid
;
_journal_coeditor_code BG2177
_journal_issue 5
_journal_name_full 'Acta Crystallographica Section E'
_journal_page_first o943
_journal_paper_doi 10.1107/S1600536808011835
_journal_volume 64
_journal_year 2008
_chemical_formula_iupac 'C6 H10 N4 O4'
_chemical_formula_moiety 'C6 H10 N4 O4'
_chemical_formula_sum 'C6 H10 N4 O4'
_chemical_formula_weight 202.18
_chemical_name_systematic
;
L-2-Nitrimino-1,3-diazepane-4-carboxylic acid
;
_space_group_IT_number 19
_symmetry_cell_setting orthorhombic
_symmetry_space_group_name_Hall 'P 2ac 2ab'
_symmetry_space_group_name_H-M 'P 21 21 21'
_atom_sites_solution_hydrogens geom
_atom_sites_solution_primary direct
_atom_sites_solution_secondary difmap
_audit_creation_method SHELXL-97
_cell_angle_alpha 90.00
_cell_angle_beta 90.00
_cell_angle_gamma 90.00
_cell_formula_units_Z 8
_cell_length_a 6.9787(14)
_cell_length_b 15.233(3)
_cell_length_c 16.637(3)
_cell_measurement_reflns_used 24
_cell_measurement_temperature 293(2)
_cell_measurement_theta_max 16
_cell_measurement_theta_min 14
_cell_volume 1768.6(6)
_computing_cell_refinement 'CAD-4 Manual (Enraf--Nonius, 1988)'
_computing_data_collection 'CAD-4 Manual (Enraf--Nonius, 1988)'
_computing_data_reduction 'HELENA (Spek, (1997)'
_computing_molecular_graphics 'SHELXTL (Sheldrick, 2008)'
_computing_publication_material 'SHELXTL (Sheldrick, 2008)'
_computing_structure_refinement 'SHELXL97 (Sheldrick, 2008)'
_computing_structure_solution 'SHELXS97 (Sheldrick, 2008)'
_diffrn_ambient_temperature 293(2)
_diffrn_measured_fraction_theta_full 0.999
_diffrn_measured_fraction_theta_max 0.999
_diffrn_measurement_device_type 'Enraf--Nonius CAD-4'
_diffrn_measurement_method \w/2\q
_diffrn_radiation_monochromator graphite
_diffrn_radiation_source 'fine-focus sealed tube'
_diffrn_radiation_type MoK\a
_diffrn_radiation_wavelength 0.71073
_diffrn_reflns_av_R_equivalents 0.0456
_diffrn_reflns_av_sigmaI/netI 0.0247
_diffrn_reflns_limit_h_max 8
_diffrn_reflns_limit_h_min -7
_diffrn_reflns_limit_k_max 19
_diffrn_reflns_limit_k_min -19
_diffrn_reflns_limit_l_max 21
_diffrn_reflns_limit_l_min -21
_diffrn_reflns_number 13278
_diffrn_reflns_theta_full 26.98
_diffrn_reflns_theta_max 26.98
_diffrn_reflns_theta_min 2.45
_diffrn_standards_decay_% 0
_diffrn_standards_interval_count 400
_diffrn_standards_interval_time 3600
_diffrn_standards_number 3
_exptl_absorpt_coefficient_mu 0.128
_exptl_absorpt_correction_type none
_exptl_crystal_colour colourless
_exptl_crystal_density_diffrn 1.519
_exptl_crystal_description block
_exptl_crystal_F_000 848
_exptl_crystal_size_max 0.20
_exptl_crystal_size_mid 0.17
_exptl_crystal_size_min 0.14
_refine_diff_density_max 0.250
_refine_diff_density_min -0.214
_refine_ls_goodness_of_fit_ref 1.064
_refine_ls_hydrogen_treatment constr
_refine_ls_matrix_type full
_refine_ls_number_parameters 255
_refine_ls_number_reflns 2211
_refine_ls_number_restraints 0
_refine_ls_restrained_S_all 1.064
_refine_ls_R_factor_all 0.0769
_refine_ls_R_factor_gt 0.0405
_refine_ls_shift/su_max 0.001
_refine_ls_shift/su_mean 0.000
_refine_ls_structure_factor_coef Fsqd
_refine_ls_weighting_details 'calc w=1/[\s^2^(Fo^2^)+(0.0543P)^2^+0.5039P] where P=(Fo^2^+2Fc^2^)/3'
_refine_ls_weighting_scheme calc
_refine_ls_wR_factor_gt 0.0962
_refine_ls_wR_factor_ref 0.1140
_reflns_number_gt 1509
_reflns_number_total 2211
_reflns_threshold_expression I>2\s(I)
_cod_data_source_file bg2177.cif
_cod_data_source_block I
_cod_database_code 2218043
_cod_database_fobs_code 2218043

loop_
_symmetry_equiv_pos_as_xyz
'x, y, z'
'-x+1/2, -y, z+1/2'
'-x, y+1/2, -z+1/2'
'x+1/2, -y+1/2, -z'

loop_
_atom_site_type_symbol
_atom_site_label
_atom_site_fract_x
_atom_site_fract_y
_atom_site_fract_z
_atom_site_U_iso_or_equiv
_atom_site_adp_type
_atom_site_calc_flag
_atom_site_refinement_flags
_atom_site_occupancy
O O1 0.7754(5) 0.88281(14) 0.60814(15) 0.0563(8) Uani d . 1
H H1 0.7796 0.9337 0.5922 0.085 Uiso calc R 1
O O2 0.8669(4) 0.85314(15) 0.48298(16) 0.0472(7) Uani d . 1
O O3 0.8340(4) 0.67954(15) 0.34868(15) 0.0530(8) Uani d . 1
O O4 0.7646(6) 0.55602(18) 0.29427(15) 0.0723(10) Uani d . 1
O O5 0.8340(6) 0.38278(15) 0.38570(16) 0.0659(10) Uani d . 1
H H11 0.8210 0.4336 0.4009 0.099 Uiso calc R 1
O O6 0.8143(4) 0.35371(15) 0.51572(15) 0.0442(7) Uani d . 1
O O7 0.8020(5) 0.17963(15) 0.64914(14) 0.0525(8) Uani d . 1
O O8 0.7484(6) 0.05314(16) 0.70190(15) 0.0632(9) Uani d . 1
N N1 0.8515(4) 0.68230(16) 0.50423(17) 0.0333(7) Uani d . 1
H H3 0.9030 0.7103 0.4649 0.040 Uiso calc R 1
N N2 0.8213(5) 0.54128(18) 0.55682(17) 0.0392(8) Uani d . 1
H H10 0.7518 0.4952 0.5506 0.047 Uiso calc R 1
N N3 0.8130(5) 0.55431(18) 0.42317(17) 0.0384(8) Uani d . 1
N N4 0.8015(5) 0.59993(18) 0.35350(18) 0.0426(8) Uani d . 1
N N5 0.8587(4) 0.18391(17) 0.49647(17) 0.0366(7) Uani d . 1
H H13 0.8600 0.2132 0.5407 0.044 Uiso calc R 1
N N6 0.8668(5) 0.04394(18) 0.44140(17) 0.0393(7) Uani d . 1
H H20 0.8344 -0.0099 0.4491 0.047 Uiso calc R 1
N N7 0.8136(4) 0.05420(18) 0.57390(16) 0.0356(7) Uani d . 1
N N8 0.7869(5) 0.09867(18) 0.64405(18) 0.0405(7) Uani d . 1
C C1 0.8179(5) 0.8301(2) 0.5493(2) 0.0348(9) Uani d . 1
C C2 0.7977(5) 0.73407(19) 0.57448(18) 0.0313(8) Uani d . 1
H H2 0.6619 0.7230 0.5854 0.038 Uiso calc R 1
C C3 0.9090(6) 0.7139(2) 0.6508(2) 0.0442(9) Uani d . 1
H H5 1.0450 0.7133 0.6388 0.053 Uiso calc R 1
H H4 0.8857 0.7598 0.6900 0.053 Uiso calc R 1
C C4 0.8511(6) 0.6259(2) 0.6862(2) 0.0429(9) Uani d . 1
H H6 0.9056 0.6202 0.7396 0.052 Uiso calc R 1
H H7 0.7128 0.6236 0.6912 0.052 Uiso calc R 1
C C5 0.9179(6) 0.5504(2) 0.6348(2) 0.0428(9) Uani d . 1
H H8 1.0542 0.5571 0.6253 0.051 Uiso calc R 1
H H9 0.9000 0.4964 0.6649 0.051 Uiso calc R 1
C C6 0.8289(5) 0.5961(2) 0.4948(2) 0.0313(8) Uani d . 1
C C7 0.8343(5) 0.3309(2) 0.4473(2) 0.0343(8) Uani d . 1
C C8 0.8689(5) 0.2356(2) 0.42267(19) 0.0336(8) Uani d . 1
H H12 0.9992 0.2310 0.4011 0.040 Uiso calc R 1
C C9 0.7300(6) 0.2026(2) 0.3592(2) 0.0455(9) Uani d . 1
H H15 0.6101 0.1870 0.3849 0.055 Uiso calc R 1
H H14 0.7039 0.2496 0.3214 0.055 Uiso calc R 1
C C10 0.8042(6) 0.1241(2) 0.3135(2) 0.0483(10) Uani d . 1
H H17 0.6959 0.0893 0.2955 0.058 Uiso calc R 1
H H16 0.8716 0.1446 0.2661 0.058 Uiso calc R 1
C C11 0.9367(6) 0.0661(2) 0.36141(19) 0.0437(9) Uani d . 1
H H19 0.9578 0.0122 0.3317 0.052 Uiso calc R 1
H H18 1.0594 0.0955 0.3667 0.052 Uiso calc R 1
C C12 0.8479(5) 0.09769(19) 0.5036(2) 0.0306(8) Uani d . 1

loop_
_atom_site_aniso_label
_atom_site_aniso_U_11
_atom_site_aniso_U_22
_atom_site_aniso_U_33
_atom_site_aniso_U_12
_atom_site_aniso_U_13
_atom_site_aniso_U_23
O1 0.107(2) 0.0200(12) 0.0418(15) -0.0005(15) 0.0200(17) -0.0027(11)
O2 0.0777(19) 0.0213(11) 0.0427(15) -0.0003(12) 0.0161(14) 0.0023(11)
O3 0.093(2) 0.0271(13) 0.0389(15) 0.0039(13) 0.0023(15) 0.0058(12)
O4 0.137(3) 0.0472(18) 0.0325(15) -0.009(2) -0.009(2) -0.0075(14)
O5 0.137(3) 0.0214(13) 0.0387(15) 0.0028(16) 0.0074(17) 0.0042(11)
O6 0.0735(18) 0.0234(12) 0.0357(13) 0.0021(12) 0.0036(13) -0.0026(11)
O7 0.096(2) 0.0264(12) 0.0353(14) -0.0023(14) 0.0031(15) -0.0035(12)
O8 0.115(3) 0.0393(15) 0.0347(15) -0.0006(19) 0.0091(18) 0.0087(13)
N1 0.0498(18) 0.0193(13) 0.0307(16) -0.0017(13) 0.0056(14) 0.0026(13)
N2 0.064(2) 0.0215(13) 0.0319(15) -0.0086(13) 0.0034(15) 0.0008(13)
N3 0.062(2) 0.0205(14) 0.0325(16) -0.0005(14) 0.0049(15) -0.0004(13)
N4 0.067(2) 0.0277(14) 0.0334(17) 0.0067(15) -0.0013(17) -0.0016(15)
N5 0.063(2) 0.0188(13) 0.0278(16) -0.0042(14) 0.0032(15) 0.0005(13)
N6 0.064(2) 0.0198(13) 0.0339(16) 0.0009(14) 0.0020(15) -0.0001(13)
N7 0.0563(19) 0.0212(14) 0.0294(15) -0.0001(13) 0.0012(15) -0.0011(12)
N8 0.063(2) 0.0258(14) 0.0332(17) -0.0007(14) 0.0005(17) 0.0020(14)
C1 0.042(2) 0.0233(18) 0.039(2) -0.0016(14) 0.0035(17) -0.0020(17)
C2 0.0437(19) 0.0193(14) 0.0310(17) -0.0004(14) 0.0016(16) -0.0015(13)
C3 0.063(2) 0.0331(16) 0.0363(18) -0.0035(17) -0.0063(19) -0.0031(14)
C4 0.067(2) 0.0336(18) 0.0278(18) 0.0030(17) -0.0058(17) 0.0015(15)
C5 0.061(2) 0.0317(17) 0.036(2) 0.0055(18) -0.0003(19) 0.0027(15)
C6 0.037(2) 0.0225(16) 0.0344(19) -0.0017(13) 0.0061(15) 0.0002(15)
C7 0.050(2) 0.0197(17) 0.0335(19) -0.0037(14) -0.0001(16) 0.0014(15)
C8 0.046(2) 0.0205(14) 0.0345(18) 0.0019(14) 0.0019(16) 0.0002(13)
C9 0.061(2) 0.0350(17) 0.0401(19) 0.0117(17) -0.0133(19) -0.0061(15)
C10 0.078(3) 0.0290(18) 0.038(2) 0.0057(18) -0.006(2) -0.0030(16)
C11 0.069(3) 0.0296(17) 0.0326(19) 0.0080(17) 0.0094(19) -0.0046(15)
C12 0.041(2) 0.0198(15) 0.0309(18) 0.0005(13) -0.0014(15) 0.0023(14)

loop_
_atom_type_symbol
_atom_type_description
_atom_type_scat_dispersion_real
_atom_type_scat_dispersion_imag
_atom_type_scat_source
C C 0.0033 0.0016 'International Tables Vol C Tables 4.2.6.8 and 6.1.1.4'
H H 0.0000 0.0000 'International Tables Vol C Tables 4.2.6.8 and 6.1.1.4'
N N 0.0061 0.0033 'International Tables Vol C Tables 4.2.6.8 and 6.1.1.4'
O O 0.0106 0.0060 'International Tables Vol C Tables 4.2.6.8 and 6.1.1.4'

loop_
_geom_angle_atom_site_label_1
_geom_angle_atom_site_label_2
_geom_angle_atom_site_label_3
_geom_angle
_geom_angle_publ_flag
C1 O1 H1 109.5 n
C7 O5 H11 109.5 n
C6 N1 C2 126.6(3) n
C6 N1 H3 116.7 n
C2 N1 H3 116.7 n
C6 N2 C5 127.5(3) n
C6 N2 H10 116.3 n
C5 N2 H10 116.3 n
N4 N3 C6 121.1(3) n
O4 N4 O3 121.6(3) n
O4 N4 N3 115.0(3) n
O3 N4 N3 123.2(3) n
C12 N5 C8 127.9(3) n
C12 N5 H13 116.0 n
C8 N5 H13 116.0 n
C12 N6 C11 127.1(3) n
C12 N6 H20 116.5 n
C11 N6 H20 116.5 n
N8 N7 C12 121.1(3) n
O8 N8 O7 122.1(3) n
O8 N8 N7 115.1(3) n
O7 N8 N7 122.8(3) n
O2 C1 O1 125.0(3) n
O2 C1 C2 123.7(3) n
O1 C1 C2 111.4(3) n
N1 C2 C3 115.4(3) n
N1 C2 C1 105.9(3) n
C3 C2 C1 112.0(3) n
N1 C2 H2 107.7 n
C3 C2 H2 107.7 n
C1 C2 H2 107.7 n
C4 C3 C2 111.5(3) n
C4 C3 H5 109.3 n
C2 C3 H5 109.3 n
C4 C3 H4 109.3 n
C2 C3 H4 109.3 n
H5 C3 H4 108.0 n
C5 C4 C3 111.9(3) n
C5 C4 H6 109.2 n
C3 C4 H6 109.2 n
C5 C4 H7 109.2 n
C3 C4 H7 109.2 n
H6 C4 H7 107.9 n
N2 C5 C4 115.5(3) n
N2 C5 H8 108.4 n
C4 C5 H8 108.4 n
N2 C5 H9 108.4 n
C4 C5 H9 108.4 n
H8 C5 H9 107.5 n
N2 C6 N1 122.2(3) n
N2 C6 N3 112.6(3) n
N1 C6 N3 125.2(3) n
O6 C7 O5 125.1(3) n
O6 C7 C8 123.3(3) n
O5 C7 C8 111.6(3) n
N5 C8 C9 112.0(3) n
N5 C8 C7 106.2(3) n
C9 C8 C7 113.6(3) n
N5 C8 H12 108.3 n
C9 C8 H12 108.3 n
C7 C8 H12 108.3 n
C10 C9 C8 113.2(3) n
C10 C9 H15 108.9 n
C8 C9 H15 108.9 n
C10 C9 H14 108.9 n
C8 C9 H14 108.9 n
H15 C9 H14 107.8 n
C11 C10 C9 114.1(3) n
C11 C10 H17 108.7 n
C9 C10 H17 108.7 n
C11 C10 H16 108.7 n
C9 C10 H16 108.7 n
H17 C10 H16 107.6 n
N6 C11 C10 114.5(3) n
N6 C11 H19 108.6 n
C10 C11 H19 108.6 n
N6 C11 H18 108.6 n
C10 C11 H18 108.6 n
H19 C11 H18 107.6 n
N5 C12 N6 122.5(3) n
N5 C12 N7 124.8(3) n
N6 C12 N7 112.7(3) n

loop_
_geom_bond_atom_site_label_1
_geom_bond_atom_site_label_2
_geom_bond_distance
_geom_bond_publ_flag
O1 C1 1.300(4) n
O1 H1 0.8200 n
O2 C1 1.207(4) n
O3 N4 1.236(3) n
O4 N4 1.219(4) n
O5 C7 1.294(4) n
O5 H11 0.8200 n
O6 C7 1.199(4) n
O7 N8 1.241(3) n
O8 N8 1.216(3) n
N1 C6 1.332(4) n
N1 C2 1.459(4) n
N1 H3 0.8600 n
N2 C6 1.328(4) n
N2 C5 1.469(4) n
N2 H10 0.8600 n
N3 N4 1.354(4) n
N3 C6 1.356(4) n
N5 C12 1.321(4) n
N5 C8 1.460(4) n
N5 H13 0.8600 n
N6 C12 1.327(4) n
N6 C11 1.457(4) n
N6 H20 0.8600 n
N7 N8 1.362(4) n
N7 C12 1.365(4) n
C1 C2 1.528(4) n
C2 C3 1.519(4) n
C2 H2 0.9800 n
C3 C4 1.519(5) n
C3 H5 0.9700 n
C3 H4 0.9700 n
C4 C5 1.507(5) n
C4 H6 0.9700 n
C4 H7 0.9700 n
C5 H8 0.9700 n
C5 H9 0.9700 n
C7 C8 1.527(4) n
C8 C9 1.520(5) n
C8 H12 0.9800 n
C9 C10 1.508(5) n
C9 H15 0.9700 n
C9 H14 0.9700 n
C10 C11 1.506(5) n
C10 H17 0.9700 n
C10 H16 0.9700 n
C11 H19 0.9700 n
C11 H18 0.9700 n

loop_
_geom_hbond_atom_site_label_D
_geom_hbond_atom_site_label_H
_geom_hbond_atom_site_label_A
_geom_hbond_site_symmetry_A
_geom_hbond_distance_DH
_geom_hbond_distance_HA
_geom_hbond_distance_DA
_geom_hbond_angle_DHA
_geom_hbond_publ_flag
N2 H10 O6 1_555..... 0.86 2.27 2.938(4) 134.2 y
N6 H20 O2 1_545..... 0.86 2.17 2.988(4) 157.9 y
N1 H3 O2 1_555..... 0.86 2.21 2.629(3) 109.7 n
N1 H3 O3 1_555..... 0.86 2.05 2.591(4) 120.5 y
N5 H13 O6 1_555..... 0.86 2.20 2.625(4) 109.9 n
N5 H13 O7 1_555..... 0.86 1.92 2.571(4) 131.6 y
O5 H11 N3 1_555..... 0.82 1.88 2.690(4) 171.9 y
O5 H11 O4 1_555..... 0.82 2.60 3.084(4) 118.9 n
O1 H1 N7 1_565..... 0.82 1.88 2.685(3) 169.3 y
O1 H1 O8 1_565..... 0.82 2.59 3.033(3) 115.8 n

loop_
_geom_torsion_atom_site_label_1
_geom_torsion_atom_site_label_2
_geom_torsion_atom_site_label_3
_geom_torsion_atom_site_label_4
_geom_torsion
_geom_torsion_publ_flag
C6 N3 N4 O4 -171.5(4) n
C6 N3 N4 O3 11.6(6) n
C12 N7 N8 O8 176.6(4) n
C12 N7 N8 O7 -3.9(6) n
C6 N1 C2 C3 65.9(5) n
C6 N1 C2 C1 -169.6(3) n
O2 C1 C2 N1 0.9(5) n
O1 C1 C2 N1 -179.2(3) n
O2 C1 C2 C3 127.5(4) n
O1 C1 C2 C3 -52.6(4) n
N1 C2 C3 C4 -72.3(4) n
C1 C2 C3 C4 166.4(3) n
C2 C3 C4 C5 69.8(4) n
C6 N2 C5 C4 66.1(5) n
C3 C4 C5 N2 -69.2(4) n
C5 N2 C6 N1 -30.9(6) n
C5 N2 C6 N3 148.5(3) n
C2 N1 C6 N2 -25.9(5) n
C2 N1 C6 N3 154.8(3) n
N4 N3 C6 N2 174.4(3) n
N4 N3 C6 N1 -6.2(5) n
C12 N5 C8 C9 43.1(5) n
C12 N5 C8 C7 167.7(4) n
O6 C7 C8 N5 3.5(5) n
O5 C7 C8 N5 -177.9(3) n
O6 C7 C8 C9 127.1(4) n
O5 C7 C8 C9 -54.3(4) n
N5 C8 C9 C10 -80.9(4) n
C7 C8 C9 C10 158.7(3) n
C8 C9 C10 C11 30.0(5) n
C12 N6 C11 C10 -69.0(5) n
C9 C10 C11 N6 47.6(5) n
C8 N5 C12 N6 8.0(6) n
C8 N5 C12 N7 -171.0(3) n
C11 N6 C12 N5 12.6(6) n
C11 N6 C12 N7 -168.3(3) n
N8 N7 C12 N5 0.1(5) n
N8 N7 C12 N6 -178.9(3) n

loop_
_cod_related_entry_id
_cod_related_entry_database
_cod_related_entry_code
1 ChemSpider 5027609
